data_4104563
loop_
_publ_author_name
'Kenji Mochida'
'Masaki Shimizu'
'Tamejiro Hiyama'

_publ_contact_author 'Masaki Shimizu'
_publ_contact_author_email m.shimizu@hs2.ecs.kyoto-u.ac.jp
_publ_contact_author_fax +81-75-383-2445
_publ_contact_author_phone +81-75-383-2444
_publ_section_title
;
 Palladium-Catalyzed Intramolecular Coupling of 2-[(2-Pyrrolyl)silyl]aryl
 Triflates through 1,2-Silicon Migration
;
_journal_name_full 'Journal of the American Chemical Society'
_journal_page_first 8350
_journal_page_last 8351
_journal_paper_doi 10.1021/ja901622b
_journal_volume 131
_journal_year 2009
_chemical_formula_sum 'C21 H24 Cl N Si'
_chemical_formula_weight 353.95
_chemical_name_systematic
; 
 ? 
;
_space_group_IT_number 29
_symmetry_cell_setting orthorhombic
_symmetry_space_group_name_Hall 'P 2c -2ac'
_symmetry_space_group_name_H-M 'P c a 21'
_atom_sites_solution_hydrogens geom
_atom_sites_solution_primary direct
_atom_sites_solution_secondary difmap
_audit_creation_method SHELXL-97
_audit_update_record
;
2009-02-26 # Formatted by publCIF
;
_cell_angle_alpha 90.00
_cell_angle_beta 90.00
_cell_angle_gamma 90.00
_cell_formula_units_Z 4
_cell_length_a 17.160(2)
_cell_length_b 15.249(2)
_cell_length_c 7.5538(10)
_cell_measurement_reflns_used 4387
_cell_measurement_temperature 300(2)
_cell_measurement_theta_max 23.83
_cell_measurement_theta_min 2.37
_cell_volume 1976.6(4)
_computing_cell_refinement 'Bruker SMART'
_computing_data_collection 'Bruker SMART'
_computing_data_reduction 'Bruker SAINT'
_computing_molecular_graphics 'Bruker SHELXTL'
_computing_publication_material 'Bruker SHELXTL'
_computing_structure_refinement 'SHELXL-97 (Sheldrick, 1997)'
_computing_structure_solution 'SHELXS-97 (Sheldrick, 1990)'
_diffrn_ambient_temperature 300(2)
_diffrn_detector_area_resol_mean 8.366
_diffrn_measured_fraction_theta_full 1.000
_diffrn_measured_fraction_theta_max 1.000
_diffrn_measurement_device_type 'CCD area detector'
_diffrn_measurement_method 'phi and omega scans'
_diffrn_radiation_monochromator graphite
_diffrn_radiation_source 'fine-focus sealed tube'
_diffrn_radiation_type MoK\a
_diffrn_radiation_wavelength 0.71073
_diffrn_reflns_av_R_equivalents 0.0196
_diffrn_reflns_av_sigmaI/netI 0.0201
_diffrn_reflns_limit_h_max 20
_diffrn_reflns_limit_h_min -20
_diffrn_reflns_limit_k_max 18
_diffrn_reflns_limit_k_min -18
_diffrn_reflns_limit_l_max 5
_diffrn_reflns_limit_l_min -9
_diffrn_reflns_number 10384
_diffrn_reflns_theta_full 25.50
_diffrn_reflns_theta_max 25.50
_diffrn_reflns_theta_min 1.34
_exptl_absorpt_coefficient_mu 0.256
_exptl_absorpt_correction_T_max 0.9506
_exptl_absorpt_correction_T_min 0.8827
_exptl_absorpt_correction_type empirical
_exptl_crystal_colour colorless
_exptl_crystal_density_diffrn 1.189
_exptl_crystal_description plate
_exptl_crystal_F_000 752
_exptl_crystal_size_max 0.50
_exptl_crystal_size_mid 0.50
_exptl_crystal_size_min 0.20
_refine_diff_density_max 0.273
_refine_diff_density_min -0.159
_refine_diff_density_rms 0.048
_refine_ls_abs_structure_details 'Flack H D (1983), Acta Cryst. A39, 876-881'
_refine_ls_abs_structure_Flack 0.00(9)
_refine_ls_extinction_method none
_refine_ls_goodness_of_fit_ref 1.039
_refine_ls_hydrogen_treatment constr
_refine_ls_matrix_type full
_refine_ls_number_parameters 222
_refine_ls_number_reflns 2938
_refine_ls_number_restraints 1
_refine_ls_restrained_S_all 1.039
_refine_ls_R_factor_all 0.0489
_refine_ls_R_factor_gt 0.0438
_refine_ls_shift/su_max 0.001
_refine_ls_shift/su_mean 0.000
_refine_ls_structure_factor_coef Fsqd
_refine_ls_weighting_details 'calc w=1/[\s^2^(Fo^2^)+(0.0917P)^2^+0.0214P] where P=(Fo^2^+2Fc^2^)/3'
_refine_ls_weighting_scheme calc
_refine_ls_wR_factor_gt 0.1156
_refine_ls_wR_factor_ref 0.1202
_reflns_number_gt 2630
_reflns_number_total 2938
_reflns_threshold_expression >2sigma(I)
_cod_data_source_file ja901622b_5k.cif
_cod_data_source_block 5k
_cod_original_cell_volume 1976.6(5)
_cod_database_code 4104563

loop_
_symmetry_equiv_pos_as_xyz
'x, y, z'
'-x, -y, z+1/2'
'x+1/2, -y, z'
'-x+1/2, y, z+1/2'

loop_
_atom_site_label
_atom_site_type_symbol
_atom_site_fract_x
_atom_site_fract_y
_atom_site_fract_z
_atom_site_U_iso_or_equiv
_atom_site_adp_type
_atom_site_occupancy
_atom_site_symmetry_multiplicity
_atom_site_calc_flag
_atom_site_refinement_flags
C1 C 0.6345(4) 0.7477(6) 0.9136(9) 0.180(3) Uani 1 1 d .
H1A H 0.6443 0.7501 1.0386 0.269 Uiso 1 1 calc R
H1B H 0.6782 0.7717 0.8509 0.269 Uiso 1 1 calc R
H1C H 0.6268 0.6878 0.8783 0.269 Uiso 1 1 calc R
C2 C 0.5610(2) 0.8012(3) 0.8704(5) 0.0843(10) Uani 1 1 d .
H2 H 0.5666 0.8595 0.9233 0.101 Uiso 1 1 calc R
C3 C 0.4931(4) 0.7573(4) 0.9536(7) 0.143(2) Uani 1 1 d .
H3A H 0.4927 0.6965 0.9212 0.215 Uiso 1 1 calc R
H3B H 0.4459 0.7847 0.9136 0.215 Uiso 1 1 calc R
H3C H 0.4968 0.7625 1.0800 0.215 Uiso 1 1 calc R
C4 C 0.6007(3) 0.9905(2) 0.5892(8) 0.1057(14) Uani 1 1 d .
H4A H 0.6401 1.0294 0.5448 0.159 Uiso 1 1 calc R
H4B H 0.5987 0.9946 0.7159 0.159 Uiso 1 1 calc R
H4C H 0.5511 1.0065 0.5405 0.159 Uiso 1 1 calc R
C5 C 0.6200(2) 0.8983(2) 0.5369(8) 0.1006(14) Uani 1 1 d .
H5 H 0.6659 0.8868 0.6105 0.121 Uiso 1 1 calc R
C6 C 0.6496(5) 0.8852(3) 0.3711(12) 0.189(4) Uani 1 1 d .
H6A H 0.6357 0.8275 0.3307 0.283 Uiso 1 1 calc R
H6B H 0.7053 0.8905 0.3745 0.283 Uiso 1 1 calc R
H6C H 0.6285 0.9282 0.2915 0.283 Uiso 1 1 calc R
C7 C 0.44579(15) 0.83728(19) 0.5559(4) 0.0592(6) Uani 1 1 d .
C8 C 0.39706(19) 0.9073(2) 0.5925(5) 0.0785(9) Uani 1 1 d .
H8 H 0.4153 0.9534 0.6616 0.094 Uiso 1 1 calc R
C9 C 0.3221(2) 0.9099(3) 0.5283(6) 0.0854(10) Uani 1 1 d .
H9 H 0.2901 0.9573 0.5549 0.103 Uiso 1 1 calc R
C10 C 0.2943(2) 0.8433(3) 0.4261(5) 0.0832(10) Uani 1 1 d .
H10 H 0.2436 0.8456 0.3831 0.100 Uiso 1 1 calc R
C11 C 0.34179(17) 0.7713(2) 0.3853(5) 0.0700(8) Uani 1 1 d .
H11 H 0.3229 0.7261 0.3145 0.084 Uiso 1 1 calc R
C12 C 0.41661(15) 0.76798(17) 0.4508(4) 0.0549(6) Uani 1 1 d .
C13 C 0.47616(14) 0.69835(16) 0.4267(4) 0.0508(5) Uani 1 1 d .
C14 C 0.54908(14) 0.70989(17) 0.5009(4) 0.0532(6) Uani 1 1 d .
C15 C 0.59377(14) 0.63652(16) 0.4483(4) 0.0526(6) Uani 1 1 d .
C16 C 0.54541(13) 0.58225(17) 0.3435(4) 0.0512(6) Uani 1 1 d .
C17 C 0.57165(14) 0.50358(16) 0.2688(4) 0.0558(6) Uani 1 1 d .
H17 H 0.5392 0.4681 0.2011 0.067 Uiso 1 1 calc R
C18 C 0.64755(16) 0.48200(18) 0.3010(4) 0.0606(7) Uani 1 1 d .
C19 C 0.69778(15) 0.53370(19) 0.4023(4) 0.0626(7) Uani 1 1 d .
H19 H 0.7490 0.5159 0.4203 0.075 Uiso 1 1 calc R
C20 C 0.67176(14) 0.61061(17) 0.4753(4) 0.0590(7) Uani 1 1 d .
H20 H 0.7052 0.6454 0.5420 0.071 Uiso 1 1 calc R
C21 C 0.40673(15) 0.5829(2) 0.2400(5) 0.0729(8) Uani 1 1 d .
H21A H 0.3633 0.5778 0.3195 0.109 Uiso 1 1 calc R
H21B H 0.4206 0.5259 0.1965 0.109 Uiso 1 1 calc R
H21C H 0.3926 0.6200 0.1424 0.109 Uiso 1 1 calc R
Cl1 Cl 0.68254(4) 0.38361(5) 0.21426(14) 0.0815(3) Uani 1 1 d .
N1 N 0.47279(11) 0.62097(13) 0.3333(3) 0.0533(5) Uani 1 1 d .
Si1 Si 0.54951(4) 0.81476(5) 0.62515(10) 0.0584(2) Uani 1 1 d .

loop_
_atom_site_aniso_label
_atom_site_aniso_U_11
_atom_site_aniso_U_22
_atom_site_aniso_U_33
_atom_site_aniso_U_23
_atom_site_aniso_U_13
_atom_site_aniso_U_12
C1 0.153(5) 0.299(9) 0.087(4) -0.013(5) -0.041(4) 0.092(6)
C2 0.094(2) 0.101(3) 0.058(2) -0.0126(18) -0.0096(18) -0.0048(18)
C3 0.170(5) 0.189(6) 0.071(3) 0.038(4) 0.007(3) -0.026(4)
C4 0.119(3) 0.072(2) 0.127(4) -0.013(2) 0.012(3) -0.0267(19)
C5 0.091(2) 0.083(2) 0.128(4) -0.017(2) 0.031(3) -0.0321(18)
C6 0.273(8) 0.093(3) 0.201(8) -0.008(4) 0.163(7) -0.037(4)
C7 0.0624(14) 0.0606(15) 0.0546(16) 0.0036(13) 0.0059(12) 0.0017(11)
C8 0.0861(18) 0.0759(18) 0.074(2) -0.0075(17) 0.0092(18) 0.0071(15)
C9 0.085(2) 0.081(2) 0.090(3) 0.004(2) 0.010(2) 0.0246(16)
C10 0.0655(16) 0.099(2) 0.086(3) 0.017(2) -0.0024(17) 0.0158(16)
C11 0.0597(14) 0.0776(19) 0.073(2) 0.0046(16) -0.0062(14) 0.0018(13)
C12 0.0559(13) 0.0612(14) 0.0474(15) 0.0071(11) 0.0053(12) -0.0006(10)
C13 0.0497(11) 0.0548(13) 0.0480(14) 0.0034(11) 0.0003(11) -0.0053(10)
C14 0.0520(12) 0.0565(13) 0.0512(15) -0.0009(12) -0.0015(11) -0.0082(10)
C15 0.0495(12) 0.0568(13) 0.0514(14) -0.0013(11) 0.0029(11) -0.0075(9)
C16 0.0475(11) 0.0576(13) 0.0483(14) 0.0033(11) -0.0007(10) -0.0065(9)
C17 0.0574(13) 0.0581(13) 0.0517(14) -0.0061(12) 0.0018(12) -0.0098(10)
C18 0.0620(14) 0.0585(14) 0.0614(18) -0.0018(13) 0.0104(13) 0.0006(11)
C19 0.0486(12) 0.0732(16) 0.0661(19) 0.0003(15) -0.0008(12) 0.0009(11)
C20 0.0456(12) 0.0692(16) 0.0623(17) -0.0049(13) -0.0038(12) -0.0088(10)
C21 0.0565(14) 0.0834(19) 0.079(2) -0.0178(18) -0.0136(15) -0.0091(12)
Cl1 0.0760(4) 0.0714(4) 0.0971(7) -0.0185(4) 0.0005(4) 0.0114(3)
N1 0.0481(10) 0.0611(12) 0.0507(13) -0.0014(10) -0.0037(10) -0.0072(8)
Si1 0.0613(4) 0.0609(4) 0.0529(4) -0.0087(4) 0.0041(4) -0.0089(3)

loop_
_atom_type_symbol
_atom_type_description
_atom_type_scat_dispersion_real
_atom_type_scat_dispersion_imag
_atom_type_scat_source
C C 0.0033 0.0016 'International Tables Vol C Tables 4.2.6.8 and 6.1.1.4'
H H 0.0000 0.0000 'International Tables Vol C Tables 4.2.6.8 and 6.1.1.4'
N N 0.0061 0.0033 'International Tables Vol C Tables 4.2.6.8 and 6.1.1.4'
Si Si 0.0817 0.0704 'International Tables Vol C Tables 4.2.6.8 and 6.1.1.4'
Cl Cl 0.1484 0.1585 'International Tables Vol C Tables 4.2.6.8 and 6.1.1.4'

loop_
_geom_angle_atom_site_label_1
_geom_angle_atom_site_label_2
_geom_angle_atom_site_label_3
_geom_angle
C2 C1 H1A 109.5
C2 C1 H1B 109.5
H1A C1 H1B 109.5
C2 C1 H1C 109.5
H1A C1 H1C 109.5
H1B C1 H1C 109.5
C3 C2 C1 108.4(5)
C3 C2 Si1 112.7(3)
C1 C2 Si1 110.8(3)
C3 C2 H2 108.3
C1 C2 H2 108.3
Si1 C2 H2 108.3
C2 C3 H3A 109.5
C2 C3 H3B 109.5
H3A C3 H3B 109.5
C2 C3 H3C 109.5
H3A C3 H3C 109.5
H3B C3 H3C 109.5
C5 C4 H4A 109.5
C5 C4 H4B 109.5
H4A C4 H4B 109.5
C5 C4 H4C 109.5
H4A C4 H4C 109.5
H4B C4 H4C 109.5
C6 C5 C4 117.5(5)
C6 C5 Si1 117.7(4)
C4 C5 Si1 113.7(3)
C6 C5 H5 101.2
C4 C5 H5 101.2
Si1 C5 H5 101.2
C5 C6 H6A 109.5
C5 C6 H6B 109.5
H6A C6 H6B 109.5
C5 C6 H6C 109.5
H6A C6 H6C 109.5
H6B C6 H6C 109.5
C8 C7 C12 118.4(3)
C8 C7 Si1 130.9(2)
C12 C7 Si1 110.7(2)
C9 C8 C7 121.1(3)
C9 C8 H8 119.5
C7 C8 H8 119.5
C10 C9 C8 120.4(3)
C10 C9 H9 119.8
C8 C9 H9 119.8
C9 C10 C11 120.4(3)
C9 C10 H10 119.8
C11 C10 H10 119.8
C12 C11 C10 119.4(3)
C12 C11 H11 120.3
C10 C11 H11 120.3
C11 C12 C7 120.3(3)
C11 C12 C13 128.6(3)
C7 C12 C13 111.1(2)
N1 C13 C14 110.8(2)
N1 C13 C12 130.3(2)
C14 C13 C12 118.8(2)
C13 C14 C15 106.0(2)
C13 C14 Si1 108.58(19)
C15 C14 Si1 145.4(2)
C20 C15 C14 134.1(2)
C20 C15 C16 118.3(2)
C14 C15 C16 107.6(2)
N1 C16 C17 129.3(2)
N1 C16 C15 108.1(2)
C17 C16 C15 122.6(2)
C18 C17 C16 116.2(2)
C18 C17 H17 121.9
C16 C17 H17 121.9
C17 C18 C19 123.4(3)
C17 C18 Cl1 118.0(2)
C19 C18 Cl1 118.6(2)
C20 C19 C18 120.2(2)
C20 C19 H19 119.9
C18 C19 H19 119.9
C19 C20 C15 119.4(2)
C19 C20 H20 120.3
C15 C20 H20 120.3
N1 C21 H21A 109.5
N1 C21 H21B 109.5
H21A C21 H21B 109.5
N1 C21 H21C 109.5
H21A C21 H21C 109.5
H21B C21 H21C 109.5
C13 N1 C16 107.5(2)
C13 N1 C21 128.5(2)
C16 N1 C21 124.0(2)
C14 Si1 C2 113.92(17)
C14 Si1 C5 114.07(17)
C2 Si1 C5 111.0(2)
C14 Si1 C7 90.74(12)
C2 Si1 C7 113.17(16)
C5 Si1 C7 112.66(19)

loop_
_geom_bond_atom_site_label_1
_geom_bond_atom_site_label_2
_geom_bond_distance
C1 C2 1.537(7)
C1 H1A 0.9600
C1 H1B 0.9600
C1 H1C 0.9600
C2 C3 1.484(7)
C2 Si1 1.874(4)
C2 H2 0.9800
C3 H3A 0.9600
C3 H3B 0.9600
C3 H3C 0.9600
C4 C5 1.497(5)
C4 H4A 0.9600
C4 H4B 0.9600
C4 H4C 0.9600
C5 C6 1.366(8)
C5 Si1 1.879(4)
C5 H5 0.9800
C6 H6A 0.9600
C6 H6B 0.9600
C6 H6C 0.9600
C7 C8 1.385(4)
C7 C12 1.413(4)
C7 Si1 1.887(3)
C8 C9 1.376(5)
C8 H8 0.9300
C9 C10 1.362(6)
C9 H9 0.9300
C10 C11 1.401(5)
C10 H10 0.9300
C11 C12 1.377(4)
C11 H11 0.9300
C12 C13 1.485(4)
C13 N1 1.376(3)
C13 C14 1.382(4)
C14 C15 1.414(4)
C14 Si1 1.854(3)
C15 C20 1.410(4)
C15 C16 1.414(4)
C16 N1 1.381(3)
C16 C17 1.400(4)
C17 C18 1.365(4)
C17 H17 0.9300
C18 C19 1.396(4)
C18 Cl1 1.744(3)
C19 C20 1.371(4)
C19 H19 0.9300
C20 H20 0.9300
C21 N1 1.456(3)
C21 H21A 0.9600
C21 H21B 0.9600
C21 H21C 0.9600
